data_4109175
loop_
_publ_author_name
'Kelly J. Dalby'
'David Ellis'
'Stefan Erhardt'
'Ruaraidh D. McIntosh'
'Stuart A. Macgregor'
'Karen Rae'
'Georgina M. Rosair'
'Volker Settels'
'Alan J. Welch'
'Bruce E. Hodson'
'Thomas D. McGrath'
'F. Gordon A. Stone'

_publ_contact_author
;
        Prof Alan Welch
        Department of Chemistry
        Heriot-Watt University
        Edinburgh EH14 4AS
;
_publ_contact_author_email A.J.Welch@hw.ac.uk
_publ_contact_author_fax '0131 451 3180'
_publ_contact_author_phone '0131 451-3217'
_publ_section_title
;
 The Conformations of 13-Vertex ML~2~C~2~B~10~ Metallacarboranes:
 Experimental and Computational Studies
;
_journal_name_full 'Journal of the American Chemical Society'
_journal_page_first 3302
_journal_page_last 3314
_journal_paper_doi 10.1021/ja067698m
_journal_volume 129
_journal_year 2007
_chemical_formula_moiety 'C36 H30 N P2, C10 H24 B10 Rh, 0.5(C H2 Cl2) '
_chemical_formula_sum 'C46.5 H55 B10 Cl N P2 Rh'
_chemical_formula_weight 936.32
_chemical_name_systematic
; 
 ? 
;
_space_group_IT_number 2
_symmetry_cell_setting triclinic
_symmetry_space_group_name_Hall '-P 1'
_symmetry_space_group_name_H-M 'P -1'
_atom_sites_solution_hydrogens geom
_atom_sites_solution_primary direct
_atom_sites_solution_secondary difmap
_audit_creation_method SHELXL-97
_cell_angle_alpha 113.67(4)
_cell_angle_beta 100.35(4)
_cell_angle_gamma 98.26(3)
_cell_formula_units_Z 2
_cell_length_a 10.056(5)
_cell_length_b 14.692(7)
_cell_length_c 17.296(13)
_cell_measurement_reflns_used 4665
_cell_measurement_temperature 110(2)
_cell_measurement_theta_max 25.81
_cell_measurement_theta_min 2.31
_cell_volume 2235(2)
_computing_cell_refinement 'Bruker APEX2'
_computing_data_collection 'Bruker APEX2'
_computing_data_reduction 'Bruker APEX2'
_computing_molecular_graphics 'Bruker SHELXTL'
_computing_publication_material 'Bruker SHELXTL'
_computing_structure_refinement 'Bruker SHELXTL'
_computing_structure_solution 'Bruker SHELXTL'
_diffrn_ambient_temperature 110(2)
_diffrn_measured_fraction_theta_full 0.989
_diffrn_measured_fraction_theta_max 0.976
_diffrn_measurement_device_type 'Bruker-Nonius X8 Apex CCD area detector'
_diffrn_measurement_method 'phi and omega scans'
_diffrn_radiation_type MoK\a
_diffrn_radiation_wavelength 0.71073
_diffrn_reflns_av_R_equivalents 0.0664
_diffrn_reflns_av_sigmaI/netI 0.0703
_diffrn_reflns_limit_h_max 13
_diffrn_reflns_limit_h_min -13
_diffrn_reflns_limit_k_max 17
_diffrn_reflns_limit_k_min -19
_diffrn_reflns_limit_l_max 22
_diffrn_reflns_limit_l_min -21
_diffrn_reflns_number 45526
_diffrn_reflns_theta_full 25.00
_diffrn_reflns_theta_max 27.64
_diffrn_reflns_theta_min 2.19
_diffrn_standards_decay_% 0
_diffrn_standards_interval_count 0
_diffrn_standards_interval_time 0
_diffrn_standards_number 0
_exptl_absorpt_coefficient_mu 0.550
_exptl_absorpt_correction_T_max 0.921
_exptl_absorpt_correction_T_min 0.803
_exptl_absorpt_correction_type multi-scan
_exptl_absorpt_process_details SADABS
_exptl_crystal_colour yellow
_exptl_crystal_density_diffrn 1.391
_exptl_crystal_description block
_exptl_crystal_F_000 966
_exptl_crystal_size_max 0.133
_exptl_crystal_size_mid 0.103
_exptl_crystal_size_min 0.034
_refine_diff_density_max 1.801
_refine_diff_density_min -1.745
_refine_diff_density_rms 0.100
_refine_ls_extinction_method none
_refine_ls_goodness_of_fit_ref 0.998
_refine_ls_hydrogen_treatment mixed
_refine_ls_matrix_type full
_refine_ls_number_parameters 596
_refine_ls_number_reflns 10159
_refine_ls_number_restraints 2
_refine_ls_restrained_S_all 1.001
_refine_ls_R_factor_all 0.0601
_refine_ls_R_factor_gt 0.0439
_refine_ls_shift/su_max 0.001
_refine_ls_shift/su_mean 0.000
_refine_ls_structure_factor_coef Fsqd
_refine_ls_weighting_details 'calc w=1/[\s^2^(Fo^2^)+(0.0714P)^2^+0.0000P] where P=(Fo^2^+2Fc^2^)/3'
_refine_ls_weighting_scheme calc
_refine_ls_wR_factor_gt 0.1156
_refine_ls_wR_factor_ref 0.1199
_reflns_number_gt 7644
_reflns_number_total 10159
_reflns_threshold_expression >2sigma(I)
_cod_data_source_file ja067698msi20070131_125137_3.cif
_cod_data_source_block beh190bcmpd8
_cod_original_sg_symbol_H-M 'P -1 '
_cod_original_formula_sum 'C46.50 H55 B10 Cl N P2 Rh'
_cod_database_code 4109175

loop_
_symmetry_equiv_pos_as_xyz
'x, y, z'
'-x, -y, -z'

loop_
_atom_site_label
_atom_site_type_symbol
_atom_site_fract_x
_atom_site_fract_y
_atom_site_fract_z
_atom_site_U_iso_or_equiv
_atom_site_adp_type
_atom_site_occupancy
_atom_site_symmetry_multiplicity
_atom_site_calc_flag
_atom_site_refinement_flags
C1 C 0.6318(3) 0.6006(2) 0.82792(19) 0.0171(6) Uani 1 1 d .
H1 H 0.674(3) 0.573(2) 0.873(2) 0.021 Uiso 1 1 d .
B2 B 0.6763(4) 0.7138(3) 0.8493(2) 0.0183(7) Uani 1 1 d .
H2 H 0.760(3) 0.773(2) 0.906(2) 0.022 Uiso 1 1 d .
B3 B 0.5197(4) 0.5214(3) 0.7462(2) 0.0169(7) Uani 1 1 d .
H3 H 0.503(3) 0.438(2) 0.735(2) 0.020 Uiso 1 1 d .
Rh4 Rh 0.70971(2) 0.607903(17) 0.720413(14) 0.01362(8) Uani 1 1 d .
B5 B 0.4749(4) 0.6397(3) 0.8335(2) 0.0173(7) Uani 1 1 d .
H5 H 0.434(3) 0.636(2) 0.887(2) 0.021 Uiso 1 1 d .
B6 B 0.6394(4) 0.7577(3) 0.7654(2) 0.0172(7) Uani 1 1 d .
H6 H 0.699(3) 0.811(2) 0.772(2) 0.021 Uiso 1 1 d .
B7 B 0.4830(4) 0.5521(3) 0.6514(2) 0.0155(7) Uani 1 1 d .
H7 H 0.459(3) 0.489(2) 0.583(2) 0.019 Uiso 1 1 d .
B8 B 0.3648(4) 0.5599(3) 0.7178(2) 0.0175(7) Uani 1 1 d .
H8 H 0.266(3) 0.502(2) 0.702(2) 0.021 Uiso 1 1 d .
B9 B 0.5289(4) 0.7713(3) 0.8356(2) 0.0191(7) Uani 1 1 d .
H9 H 0.539(3) 0.837(2) 0.894(2) 0.023 Uiso 1 1 d .
C10 C 0.5393(3) 0.6726(2) 0.6670(2) 0.0163(6) Uani 1 1 d .
H10 H 0.545(3) 0.678(2) 0.621(2) 0.020 Uiso 1 1 d .
B11 B 0.3675(4) 0.6899(3) 0.7748(2) 0.0177(7) Uani 1 1 d .
H11 H 0.280(3) 0.711(2) 0.795(2) 0.021 Uiso 1 1 d .
B12 B 0.4650(4) 0.7604(3) 0.7324(2) 0.0196(8) Uani 1 1 d .
H12 H 0.443(3) 0.819(2) 0.713(2) 0.024 Uiso 1 1 d .
B13 B 0.3696(4) 0.6355(3) 0.6629(2) 0.0178(7) Uani 1 1 d .
H13 H 0.287(4) 0.623(3) 0.605(2) 0.033(10) Uiso 1 1 d .
N1 N 0.9108(3) 0.0874(2) 0.71096(16) 0.0187(6) Uani 1 1 d .
P1 P 0.97601(8) 0.13058(6) 0.81234(5) 0.01525(17) Uani 1 1 d .
P2 P 0.77532(8) 0.06249(6) 0.63818(5) 0.01346(16) Uani 1 1 d .
C11 C 1.0589(3) 0.0415(2) 0.83551(19) 0.0165(6) Uani 1 1 d .
C12 C 1.1071(3) -0.0295(2) 0.7718(2) 0.0192(7) Uani 1 1 d .
H12A H 1.0866 -0.0359 0.7138 0.023 Uiso 1 1 calc R
C13 C 1.1843(3) -0.0900(2) 0.7933(2) 0.0236(7) Uani 1 1 d .
H13A H 1.2167 -0.1384 0.7498 0.028 Uiso 1 1 calc R
C14 C 1.2149(4) -0.0810(3) 0.8770(2) 0.0274(8) Uani 1 1 d .
H14A H 1.2702 -0.1220 0.8914 0.033 Uiso 1 1 calc R
C15 C 1.1656(4) -0.0124(3) 0.9408(2) 0.0273(8) Uani 1 1 d .
H15A H 1.1854 -0.0074 0.9984 0.033 Uiso 1 1 calc R
C16 C 1.0872(3) 0.0488(2) 0.9199(2) 0.0222(7) Uani 1 1 d .
H16A H 1.0528 0.0957 0.9632 0.027 Uiso 1 1 calc R
C21 C 1.1103(3) 0.2439(2) 0.84646(19) 0.0172(6) Uani 1 1 d .
C22 C 1.2203(3) 0.2771(2) 0.9198(2) 0.0217(7) Uani 1 1 d .
H22A H 1.2212 0.2434 0.9566 0.026 Uiso 1 1 calc R
C23 C 1.3281(4) 0.3586(2) 0.9398(2) 0.0258(7) Uani 1 1 d .
H23A H 1.4036 0.3808 0.9900 0.031 Uiso 1 1 calc R
C24 C 1.3268(4) 0.4087(3) 0.8861(2) 0.0283(8) Uani 1 1 d .
H24A H 1.4014 0.4649 0.8998 0.034 Uiso 1 1 calc R
C25 C 1.2171(4) 0.3765(3) 0.8134(2) 0.0339(9) Uani 1 1 d .
H25A H 1.2153 0.4109 0.7771 0.041 Uiso 1 1 calc R
C26 C 1.1100(4) 0.2942(2) 0.7935(2) 0.0260(7) Uani 1 1 d .
H26A H 1.0350 0.2716 0.7429 0.031 Uiso 1 1 calc R
C31 C 0.8563(3) 0.1572(3) 0.87880(19) 0.0208(7) Uani 1 1 d .
C32 C 0.7466(3) 0.0756(3) 0.8626(2) 0.0230(7) Uani 1 1 d .
H32A H 0.7398 0.0090 0.8188 0.028 Uiso 1 1 calc R
C33 C 0.6493(4) 0.0917(3) 0.9098(2) 0.0308(8) Uani 1 1 d .
H33A H 0.5743 0.0367 0.8980 0.037 Uiso 1 1 calc R
C34 C 0.6605(4) 0.1876(3) 0.9741(2) 0.0402(10) Uani 1 1 d .
H34A H 0.5921 0.1989 1.0060 0.048 Uiso 1 1 calc R
C35 C 0.7698(4) 0.2671(4) 0.9925(3) 0.0536(13) Uani 1 1 d .
H35A H 0.7782 0.3327 1.0383 0.064 Uiso 1 1 calc R
C36 C 0.8678(4) 0.2526(3) 0.9448(2) 0.0422(10) Uani 1 1 d .
H36A H 0.9428 0.3080 0.9574 0.051 Uiso 1 1 calc R
C41 C 0.7568(3) 0.5130(2) 0.6003(2) 0.0230(7) Uani 1 1 d .
H41A H 0.6774 0.4879 0.5470 0.028 Uiso 1 1 calc R
C42 C 0.7450(3) 0.4578(2) 0.6498(2) 0.0210(7) Uani 1 1 d .
H42A H 0.6590 0.4011 0.6249 0.025 Uiso 1 1 calc R
C43 C 0.8641(4) 0.4404(2) 0.7043(2) 0.0272(8) Uani 1 1 d .
H43A H 0.9031 0.3872 0.6653 0.033 Uiso 1 1 calc R
H43B H 0.8288 0.4148 0.7435 0.033 Uiso 1 1 calc R
C44 C 0.9796(4) 0.5379(3) 0.7594(2) 0.0268(8) Uani 1 1 d .
H44A H 1.0306 0.5334 0.8118 0.032 Uiso 1 1 calc R
H44B H 1.0464 0.5434 0.7249 0.032 Uiso 1 1 calc R
C45 C 0.9230(3) 0.6329(2) 0.7879(2) 0.0215(7) Uani 1 1 d .
H45A H 0.9444 0.6734 0.8527 0.026 Uiso 1 1 calc R
C46 C 0.9174(3) 0.6928(2) 0.7416(2) 0.0212(7) Uani 1 1 d .
H46A H 0.9360 0.7680 0.7793 0.025 Uiso 1 1 calc R
C47 C 0.9637(3) 0.6648(3) 0.6583(2) 0.0274(8) Uani 1 1 d .
H47A H 0.9432 0.7133 0.6339 0.033 Uiso 1 1 calc R
H47B H 1.0657 0.6726 0.6724 0.033 Uiso 1 1 calc R
C48 C 0.8944(4) 0.5570(3) 0.5894(2) 0.0288(8) Uani 1 1 d .
H48A H 0.9584 0.5123 0.5914 0.035 Uiso 1 1 calc R
H48B H 0.8783 0.5566 0.5311 0.035 Uiso 1 1 calc R
C51 C 0.6289(3) 0.0909(2) 0.68084(18) 0.0145(6) Uani 1 1 d .
C52 C 0.5170(3) 0.0138(2) 0.66584(19) 0.0193(7) Uani 1 1 d .
H52A H 0.5122 -0.0552 0.6278 0.023 Uiso 1 1 calc R
C53 C 0.4122(3) 0.0379(3) 0.7067(2) 0.0240(7) Uani 1 1 d .
H53A H 0.3350 -0.0148 0.6965 0.029 Uiso 1 1 calc R
C54 C 0.4189(4) 0.1369(3) 0.7614(2) 0.0265(8) Uani 1 1 d .
H54A H 0.3461 0.1523 0.7892 0.032 Uiso 1 1 calc R
C55 C 0.5297(4) 0.2148(3) 0.7771(2) 0.0246(7) Uani 1 1 d .
H55A H 0.5338 0.2836 0.8155 0.030 Uiso 1 1 calc R
C56 C 0.6348(3) 0.1914(2) 0.73625(19) 0.0200(7) Uani 1 1 d .
H56A H 0.7114 0.2444 0.7462 0.024 Uiso 1 1 calc R
C61 C 0.7362(3) -0.0706(2) 0.56266(18) 0.0152(6) Uani 1 1 d .
C62 C 0.7414(3) -0.1429(2) 0.5953(2) 0.0198(7) Uani 1 1 d .
H62A H 0.7633 -0.1221 0.6566 0.024 Uiso 1 1 calc R
C63 C 0.7145(3) -0.2455(2) 0.5375(2) 0.0245(7) Uani 1 1 d .
H63A H 0.7158 -0.2951 0.5595 0.029 Uiso 1 1 calc R
C64 C 0.6858(3) -0.2766(2) 0.4485(2) 0.0255(7) Uani 1 1 d .
H64A H 0.6687 -0.3471 0.4095 0.031 Uiso 1 1 calc R
C65 C 0.6821(3) -0.2046(2) 0.4167(2) 0.0248(7) Uani 1 1 d .
H65A H 0.6630 -0.2255 0.3554 0.030 Uiso 1 1 calc R
C66 C 0.7060(3) -0.1019(2) 0.47342(19) 0.0195(7) Uani 1 1 d .
H66A H 0.7016 -0.0528 0.4509 0.023 Uiso 1 1 calc R
C71 C 0.7986(3) 0.1327(2) 0.57524(18) 0.0157(6) Uani 1 1 d .
C72 C 0.6931(3) 0.1721(2) 0.54579(19) 0.0170(6) Uani 1 1 d .
H72A H 0.6080 0.1655 0.5618 0.020 Uiso 1 1 calc R
C73 C 0.7116(3) 0.2209(2) 0.49309(19) 0.0201(7) Uani 1 1 d .
H73A H 0.6396 0.2477 0.4729 0.024 Uiso 1 1 calc R
C74 C 0.8354(4) 0.2300(2) 0.4704(2) 0.0256(8) Uani 1 1 d .
H74A H 0.8482 0.2629 0.4340 0.031 Uiso 1 1 calc R
C75 C 0.9407(4) 0.1923(3) 0.4996(2) 0.0294(8) Uani 1 1 d .
H75A H 1.0260 0.1999 0.4840 0.035 Uiso 1 1 calc R
C76 C 0.9222(3) 0.1433(3) 0.5519(2) 0.0244(7) Uani 1 1 d .
H76A H 0.9948 0.1168 0.5718 0.029 Uiso 1 1 calc R
Cl1 Cl 0.8790(3) 0.4847(2) -0.0664(2) 0.1605(10) Uani 1 1 d D
C101 C 0.9372(12) 0.4974(12) 0.0313(7) 0.103(5) Uani 0.50 1 d PD
H10A H 0.8908 0.4357 0.0351 0.123 Uiso 0.50 1 calc PR
H10B H 0.9101 0.5567 0.0725 0.123 Uiso 0.50 1 calc PR

loop_
_atom_site_aniso_label
_atom_site_aniso_U_11
_atom_site_aniso_U_22
_atom_site_aniso_U_33
_atom_site_aniso_U_23
_atom_site_aniso_U_13
_atom_site_aniso_U_12
C1 0.0171(16) 0.0228(16) 0.0145(15) 0.0098(13) 0.0056(12) 0.0068(13)
B2 0.0170(19) 0.0209(18) 0.0145(17) 0.0059(14) 0.0041(14) 0.0030(14)
B3 0.0197(19) 0.0169(17) 0.0180(17) 0.0105(14) 0.0072(14) 0.0046(14)
Rh4 0.01377(13) 0.01514(13) 0.01140(12) 0.00562(9) 0.00351(9) 0.00213(9)
B5 0.0203(19) 0.0190(17) 0.0159(17) 0.0095(14) 0.0086(14) 0.0042(14)
B6 0.0205(19) 0.0130(16) 0.0198(18) 0.0085(14) 0.0088(15) 0.0006(14)
B7 0.0150(18) 0.0171(17) 0.0142(16) 0.0068(14) 0.0043(13) 0.0028(14)
B8 0.0144(18) 0.0189(17) 0.0191(18) 0.0085(14) 0.0046(14) 0.0029(14)
B9 0.021(2) 0.0153(17) 0.0195(18) 0.0050(15) 0.0081(15) 0.0042(14)
C10 0.0189(17) 0.0204(15) 0.0158(15) 0.0113(13) 0.0095(13) 0.0069(13)
B11 0.0182(19) 0.0195(17) 0.0194(18) 0.0102(15) 0.0094(15) 0.0062(14)
B12 0.024(2) 0.0170(17) 0.0251(19) 0.0127(15) 0.0124(16) 0.0093(15)
B13 0.0174(19) 0.0211(18) 0.0173(17) 0.0100(15) 0.0052(14) 0.0056(14)
N1 0.0138(14) 0.0287(14) 0.0130(13) 0.0080(11) 0.0052(10) 0.0047(11)
P1 0.0140(4) 0.0197(4) 0.0105(4) 0.0055(3) 0.0030(3) 0.0034(3)
P2 0.0126(4) 0.0171(4) 0.0111(4) 0.0067(3) 0.0037(3) 0.0026(3)
C11 0.0132(15) 0.0192(15) 0.0154(15) 0.0081(12) 0.0023(12) -0.0007(12)
C12 0.0179(17) 0.0200(15) 0.0184(16) 0.0084(13) 0.0057(13) -0.0003(13)
C13 0.0237(18) 0.0191(16) 0.0308(19) 0.0113(14) 0.0129(15) 0.0055(13)
C14 0.027(2) 0.0280(18) 0.035(2) 0.0199(16) 0.0096(16) 0.0113(15)
C15 0.036(2) 0.0295(18) 0.0207(17) 0.0160(15) 0.0035(15) 0.0096(16)
C16 0.0256(18) 0.0262(17) 0.0156(16) 0.0096(14) 0.0067(13) 0.0060(14)
C21 0.0179(16) 0.0173(15) 0.0149(15) 0.0053(12) 0.0051(12) 0.0047(12)
C22 0.0240(18) 0.0245(16) 0.0146(15) 0.0087(13) 0.0036(13) 0.0011(14)
C23 0.0251(19) 0.0262(17) 0.0200(17) 0.0083(14) 0.0017(14) -0.0012(14)
C24 0.029(2) 0.0246(18) 0.0297(19) 0.0116(15) 0.0099(15) -0.0012(15)
C25 0.041(2) 0.033(2) 0.037(2) 0.0251(18) 0.0096(18) 0.0065(17)
C26 0.0241(19) 0.0255(17) 0.0266(18) 0.0148(15) -0.0027(14) 0.0024(14)
C31 0.0173(17) 0.0345(18) 0.0125(15) 0.0105(14) 0.0057(12) 0.0090(14)
C32 0.0232(18) 0.0353(19) 0.0212(17) 0.0202(15) 0.0074(14) 0.0133(15)
C33 0.0251(19) 0.059(2) 0.0296(19) 0.0340(19) 0.0148(16) 0.0185(17)
C34 0.025(2) 0.084(3) 0.0190(18) 0.023(2) 0.0136(16) 0.023(2)
C35 0.035(2) 0.072(3) 0.024(2) -0.010(2) 0.0108(18) 0.012(2)
C36 0.021(2) 0.052(2) 0.026(2) -0.0058(18) 0.0049(16) 0.0004(18)
C41 0.0200(18) 0.0291(17) 0.0156(16) 0.0044(14) 0.0055(13) 0.0086(14)
C42 0.0209(17) 0.0146(15) 0.0200(16) -0.0005(13) 0.0062(13) 0.0052(13)
C43 0.0262(19) 0.0241(17) 0.0301(19) 0.0099(15) 0.0056(15) 0.0107(15)
C44 0.0217(18) 0.0321(19) 0.0274(18) 0.0136(15) 0.0045(14) 0.0098(15)
C45 0.0136(16) 0.0273(17) 0.0164(16) 0.0048(13) 0.0011(12) 0.0014(13)
C46 0.0127(16) 0.0243(16) 0.0252(17) 0.0116(14) 0.0040(13) 0.0001(13)
C47 0.0167(18) 0.042(2) 0.0330(19) 0.0235(17) 0.0127(15) 0.0070(15)
C48 0.0242(19) 0.044(2) 0.0238(18) 0.0163(16) 0.0125(15) 0.0120(16)
C51 0.0144(15) 0.0226(15) 0.0111(14) 0.0104(12) 0.0056(12) 0.0057(12)
C52 0.0178(17) 0.0250(16) 0.0156(15) 0.0108(13) 0.0026(12) 0.0035(13)
C53 0.0158(17) 0.0365(19) 0.0258(18) 0.0192(16) 0.0085(14) 0.0038(14)
C54 0.0210(18) 0.046(2) 0.0252(18) 0.0218(17) 0.0142(15) 0.0165(16)
C55 0.030(2) 0.0274(18) 0.0199(17) 0.0102(14) 0.0096(14) 0.0133(15)
C56 0.0192(17) 0.0234(16) 0.0205(16) 0.0121(14) 0.0064(13) 0.0050(13)
C61 0.0113(15) 0.0203(15) 0.0137(14) 0.0070(12) 0.0043(11) 0.0030(12)
C62 0.0179(17) 0.0254(16) 0.0211(16) 0.0125(14) 0.0111(13) 0.0049(13)
C63 0.0204(18) 0.0232(17) 0.039(2) 0.0188(15) 0.0163(15) 0.0073(14)
C64 0.0162(17) 0.0194(16) 0.0309(19) 0.0046(14) 0.0016(14) -0.0003(13)
C65 0.0255(19) 0.0262(17) 0.0147(16) 0.0053(13) -0.0025(13) 0.0030(14)
C66 0.0193(17) 0.0220(16) 0.0164(15) 0.0086(13) 0.0019(13) 0.0054(13)
C71 0.0158(16) 0.0178(15) 0.0118(14) 0.0060(12) 0.0031(12) 0.0005(12)
C72 0.0166(16) 0.0194(15) 0.0142(14) 0.0068(12) 0.0051(12) 0.0024(12)
C73 0.0257(18) 0.0168(15) 0.0167(15) 0.0079(13) 0.0029(13) 0.0036(13)
C74 0.031(2) 0.0289(18) 0.0201(17) 0.0161(15) 0.0072(14) 0.0008(15)
C75 0.0208(19) 0.047(2) 0.0316(19) 0.0262(18) 0.0138(15) 0.0060(16)
C76 0.0197(18) 0.0377(19) 0.0240(17) 0.0200(16) 0.0076(14) 0.0090(15)
Cl1 0.181(3) 0.173(2) 0.216(3) 0.136(2) 0.092(2) 0.101(2)
C101 0.121(12) 0.161(13) 0.054(7) 0.050(8) 0.028(7) 0.101(11)

loop_
_atom_type_symbol
_atom_type_description
_atom_type_scat_dispersion_real
_atom_type_scat_dispersion_imag
_atom_type_scat_source
C C 0.0033 0.0016 'International Tables Vol C Tables 4.2.6.8 and 6.1.1.4'
H H 0.0000 0.0000 'International Tables Vol C Tables 4.2.6.8 and 6.1.1.4'
B B 0.0013 0.0007 'International Tables Vol C Tables 4.2.6.8 and 6.1.1.4'
N N 0.0061 0.0033 'International Tables Vol C Tables 4.2.6.8 and 6.1.1.4'
P P 0.1023 0.0942 'International Tables Vol C Tables 4.2.6.8 and 6.1.1.4'
Rh Rh -1.1178 0.9187 'International Tables Vol C Tables 4.2.6.8 and 6.1.1.4'
Cl Cl 0.1484 0.1585 'International Tables Vol C Tables 4.2.6.8 and 6.1.1.4'

loop_
_geom_angle_atom_site_label_1
_geom_angle_atom_site_label_2
_geom_angle_atom_site_label_3
_geom_angle
_geom_angle_site_symmetry_3
B2 C1 B3 124.1(3) .
B2 C1 B5 77.8(2) .
B3 C1 B5 72.9(2) .
B2 C1 Rh4 73.07(17) .
B3 C1 Rh4 76.41(18) .
B5 C1 Rh4 113.24(18) .
C1 B2 B6 121.1(3) .
C1 B2 B9 113.2(3) .
B6 B2 B9 57.79(19) .
C1 B2 B5 56.15(19) .
B6 B2 B5 98.2(2) .
B9 B2 B5 58.35(18) .
C1 B2 Rh4 66.80(17) .
B6 B2 Rh4 67.02(16) .
B9 B2 Rh4 113.1(2) .
B5 B2 Rh4 98.81(18) .
C1 B3 B8 116.4(3) .
C1 B3 B7 116.8(2) .
B8 B3 B7 58.48(19) .
C1 B3 B5 58.8(2) .
B8 B3 B5 60.08(19) .
B7 B3 B5 99.0(2) .
C1 B3 Rh4 64.22(17) .
B8 B3 Rh4 111.18(19) .
B7 B3 Rh4 62.88(15) .
B5 B3 Rh4 99.17(17) .
C45 Rh4 C46 38.09(12) .
C45 Rh4 C42 80.16(13) .
C46 Rh4 C42 95.97(13) .
C45 Rh4 C41 88.22(13) .
C46 Rh4 C41 79.96(13) .
C42 Rh4 C41 37.79(12) .
C45 Rh4 C1 93.09(13) .
C46 Rh4 C1 121.77(12) .
C42 Rh4 C1 105.40(12) .
C41 Rh4 C1 142.27(12) .
C45 Rh4 B7 168.65(12) .
C46 Rh4 B7 151.78(12) .
C42 Rh4 B7 91.26(13) .
C41 Rh4 B7 89.50(14) .
C1 Rh4 B7 81.96(13) .
C45 Rh4 B2 88.30(14) .
C46 Rh4 B2 95.98(14) .
C42 Rh4 B2 143.26(12) .
C41 Rh4 B2 175.92(13) .
C1 Rh4 B2 40.13(12) .
B7 Rh4 B2 94.33(14) .
C45 Rh4 B6 110.71(14) .
C46 Rh4 B6 89.30(13) .
C42 Rh4 B6 167.13(12) .
C41 Rh4 B6 132.86(12) .
C1 Rh4 B6 81.46(12) .
B7 Rh4 B6 78.78(14) .
B2 Rh4 B6 46.97(13) .
C45 Rh4 C10 148.03(12) .
C46 Rh4 C10 112.85(12) .
C42 Rh4 C10 124.66(12) .
C41 Rh4 C10 100.53(13) .
C1 Rh4 C10 98.05(12) .
B7 Rh4 C10 43.28(11) .
B2 Rh4 C10 81.39(13) .
B6 Rh4 C10 42.68(12) .
C45 Rh4 B3 123.55(12) .
C46 Rh4 B3 159.86(12) .
C42 Rh4 B3 85.92(13) .
C41 Rh4 B3 112.09(13) .
C1 Rh4 B3 39.37(12) .
B7 Rh4 B3 47.71(12) .
B2 Rh4 B3 71.67(13) .
B6 Rh4 B3 93.18(13) .
C10 Rh4 B3 81.69(12) .
C1 B5 B11 135.0(3) .
C1 B5 B8 101.5(2) .
B11 B5 B8 57.14(19) .
C1 B5 B9 99.7(2) .
B11 B5 B9 55.61(19) .
B8 B5 B9 102.3(2) .
C1 B5 B3 48.21(17) .
B11 B5 B3 107.0(2) .
B8 B5 B3 55.19(18) .
B9 B5 B3 118.8(2) .
C1 B5 B2 46.08(17) .
B11 B5 B2 104.5(2) .
B8 B5 B2 116.9(2) .
B9 B5 B2 54.60(17) .
B3 B5 B2 84.0(2) .
C10 B6 B12 59.7(2) .
C10 B6 B9 104.6(3) .
B12 B6 B9 58.5(2) .
C10 B6 B2 117.6(2) .
B12 B6 B2 115.0(3) .
B9 B6 B2 61.7(2) .
C10 B6 Rh4 69.24(16) .
B12 B6 Rh4 121.7(2) .
B9 B6 Rh4 115.2(2) .
B2 B6 Rh4 66.01(16) .
C10 B7 B13 58.88(19) .
C10 B7 B8 104.7(2) .
B13 B7 B8 58.29(19) .
C10 B7 B3 118.9(2) .
B13 B7 B3 112.1(2) .
B8 B7 B3 58.74(19) .
C10 B7 Rh4 70.48(16) .
B13 B7 Rh4 122.3(2) .
B8 B7 Rh4 116.7(2) .
B3 B7 Rh4 69.40(16) .
B13 B8 B11 61.4(2) .
B13 B8 B7 60.5(2) .
B11 B8 B7 107.2(2) .
B13 B8 B3 117.7(3) .
B11 B8 B3 116.7(3) .
B7 B8 B3 62.8(2) .
B13 B8 B5 107.9(2) .
B11 B8 B5 58.47(19) .
B7 B8 B5 105.0(2) .
B3 B8 B5 64.7(2) .
B12 B9 B11 61.9(2) .
B12 B9 B6 60.6(2) .
B11 B9 B6 108.2(3) .
B12 B9 B2 115.8(3) .
B11 B9 B2 117.8(3) .
B6 B9 B2 60.5(2) .
B12 B9 B5 108.3(2) .
B11 B9 B5 58.28(19) .
B6 B9 B5 106.1(2) .
B2 B9 B5 67.0(2) .
B6 C10 B7 118.2(2) .
B6 C10 B13 115.0(2) .
B7 C10 B13 63.4(2) .
B6 C10 B12 62.7(2) .
B7 C10 B12 115.5(2) .
B13 C10 B12 61.7(2) .
B6 C10 Rh4 68.08(17) .
B7 C10 Rh4 66.24(16) .
B13 C10 Rh4 122.44(19) .
B12 C10 Rh4 123.2(2) .
B9 B11 B8 116.3(3) .
B9 B11 B12 58.7(2) .
B8 B11 B12 108.6(2) .
B9 B11 B13 108.0(3) .
B8 B11 B13 58.58(19) .
B12 B11 B13 58.8(2) .
B9 B11 B5 66.1(2) .
B8 B11 B5 64.4(2) .
B12 B11 B5 112.0(3) .
B13 B11 B5 110.4(3) .
C10 B12 B9 104.9(3) .
C10 B12 B13 58.8(2) .
B9 B12 B13 110.1(2) .
C10 B12 B6 57.6(2) .
B9 B12 B6 61.0(2) .
B13 B12 B6 108.3(3) .
C10 B12 B11 103.1(2) .
B9 B12 B11 59.3(2) .
B13 B12 B11 60.7(2) .
B6 B12 B11 106.5(2) .
C10 B13 B8 106.0(2) .
C10 B13 B12 59.5(2) .
B8 B13 B12 111.3(3) .
C10 B13 B7 57.74(19) .
B8 B13 B7 61.2(2) .
B12 B13 B7 108.9(3) .
C10 B13 B11 103.3(3) .
B8 B13 B11 60.1(2) .
B12 B13 B11 60.5(2) .
B7 B13 B11 106.7(2) .
P2 N1 P1 145.05(18) .
N1 P1 C11 110.34(15) .
N1 P1 C31 115.72(15) .
C11 P1 C31 105.89(14) .
N1 P1 C21 108.11(14) .
C11 P1 C21 106.40(15) .
C31 P1 C21 109.99(15) .
N1 P2 C51 113.03(14) .
N1 P2 C61 108.79(15) .
C51 P2 C61 109.75(14) .
N1 P2 C71 111.63(14) .
C51 P2 C71 107.26(14) .
C61 P2 C71 106.15(14) .
C16 C11 C12 119.6(3) .
C16 C11 P1 119.8(2) .
C12 C11 P1 120.4(2) .
C13 C12 C11 119.8(3) .
C14 C13 C12 120.5(3) .
C13 C14 C15 120.5(3) .
C16 C15 C14 119.5(3) .
C15 C16 C11 120.0(3) .
C22 C21 C26 119.2(3) .
C22 C21 P1 121.8(2) .
C26 C21 P1 118.8(2) .
C23 C22 C21 120.4(3) .
C22 C23 C24 120.0(3) .
C25 C24 C23 119.9(3) .
C24 C25 C26 119.7(3) .
C25 C26 C21 120.8(3) .
C36 C31 C32 119.3(3) .
C36 C31 P1 123.3(3) .
C32 C31 P1 117.4(2) .
C33 C32 C31 120.1(3) .
C32 C33 C34 119.9(4) .
C35 C34 C33 120.4(3) .
C34 C35 C36 120.4(4) .
C31 C36 C35 119.7(4) .
C42 C41 C48 123.6(3) .
C42 C41 Rh4 71.04(18) .
C48 C41 Rh4 114.1(2) .
C41 C42 C43 125.9(3) .
C41 C42 Rh4 71.17(18) .
C43 C42 Rh4 110.5(2) .
C42 C43 C44 112.3(3) .
C45 C44 C43 112.0(3) .
C46 C45 C44 122.6(3) .
C46 C45 Rh4 71.26(18) .
C44 C45 Rh4 114.1(2) .
C45 C46 C47 122.2(3) .
C45 C46 Rh4 70.65(18) .
C47 C46 Rh4 112.8(2) .
C48 C47 C46 113.6(3) .
C47 C48 C41 113.7(3) .
C52 C51 C56 119.9(3) .
C52 C51 P2 121.1(2) .
C56 C51 P2 118.7(2) .
C53 C52 C51 119.4(3) .
C54 C53 C52 120.5(3) .
C53 C54 C55 120.9(3) .
C54 C55 C56 119.1(3) .
C55 C56 C51 120.3(3) .
C66 C61 C62 119.6(3) .
C66 C61 P2 121.4(2) .
C62 C61 P2 119.0(2) .
C63 C62 C61 119.3(3) .
C64 C63 C62 121.0(3) .
C65 C64 C63 119.3(3) .
C64 C65 C66 120.4(3) .
C61 C66 C65 120.2(3) .
C76 C71 C72 119.3(3) .
C76 C71 P2 118.8(2) .
C72 C71 P2 121.8(2) .
C73 C72 C71 120.4(3) .
C74 C73 C72 119.2(3) .
C75 C74 C73 121.0(3) .
C74 C75 C76 119.9(3) .
C71 C76 C75 120.2(3) .
C101 Cl1 C101 64.5(7) 2_765
Cl1 C101 Cl1 115.5(7) 2_765

loop_
_geom_bond_atom_site_label_1
_geom_bond_atom_site_label_2
_geom_bond_distance
_geom_bond_site_symmetry_2
C1 B2 1.527(5) .
C1 B3 1.534(5) .
C1 B5 1.761(5) .
C1 Rh4 2.177(3) .
B2 B6 1.813(5) .
B2 B9 1.834(5) .
B2 B5 2.072(5) .
B2 Rh4 2.266(4) .
B3 B8 1.786(5) .
B3 B7 1.858(5) .
B3 B5 1.967(5) .
B3 Rh4 2.350(4) .
Rh4 C45 2.151(3) .
Rh4 C46 2.158(3) .
Rh4 C42 2.167(3) .
Rh4 C41 2.169(3) .
Rh4 B7 2.235(4) .
Rh4 B6 2.284(4) .
Rh4 C10 2.302(3) .
B5 B11 1.782(5) .
B5 B8 1.885(5) .
B5 B9 1.915(5) .
B6 C10 1.669(5) .
B6 B12 1.756(5) .
B6 B9 1.763(5) .
B7 C10 1.674(4) .
B7 B13 1.770(5) .
B7 B8 1.781(5) .
B8 B13 1.729(5) .
B8 B11 1.756(5) .
B9 B12 1.718(5) .
B9 B11 1.729(5) .
C10 B13 1.695(5) .
C10 B12 1.706(5) .
B11 B12 1.774(5) .
B11 B13 1.778(5) .
B12 B13 1.743(5) .
N1 P2 1.563(3) .
N1 P1 1.575(3) .
P1 C11 1.785(3) .
P1 C31 1.788(3) .
P1 C21 1.795(3) .
P2 C51 1.791(3) .
P2 C61 1.796(3) .
P2 C71 1.797(3) .
C11 C16 1.393(4) .
C11 C12 1.397(4) .
C12 C13 1.375(4) .
C13 C14 1.372(5) .
C14 C15 1.388(5) .
C15 C16 1.385(4) .
C21 C22 1.383(4) .
C21 C26 1.389(4) .
C22 C23 1.374(4) .
C23 C24 1.396(4) .
C24 C25 1.377(5) .
C25 C26 1.378(5) .
C31 C36 1.378(5) .
C31 C32 1.404(5) .
C32 C33 1.370(5) .
C33 C34 1.373(6) .
C34 C35 1.372(6) .
C35 C36 1.381(5) .
C41 C42 1.404(4) .
C41 C48 1.517(5) .
C42 C43 1.504(4) .
C43 C44 1.528(5) .
C44 C45 1.515(5) .
C45 C46 1.406(4) .
C46 C47 1.511(5) .
C47 C48 1.510(5) .
C51 C52 1.382(4) .
C51 C56 1.385(4) .
C52 C53 1.381(4) .
C53 C54 1.363(5) .
C54 C55 1.379(5) .
C55 C56 1.383(4) .
C61 C66 1.381(4) .
C61 C62 1.391(4) .
C62 C63 1.386(4) .
C63 C64 1.377(5) .
C64 C65 1.377(4) .
C65 C66 1.386(4) .
C71 C76 1.381(4) .
C71 C72 1.392(4) .
C72 C73 1.388(4) .
C73 C74 1.374(5) .
C74 C75 1.373(5) .
C75 C76 1.384(4) .
Cl1 C101 1.611(9) .
Cl1 C101 1.784(11) 2_765
C101 Cl1 1.784(11) 2_765
